data_7031447
loop_
_publ_author_name
'Phillips, Nicholas'
'Tang, Christina Y.'
'Tirfoin, R\'emi'
'Kelly, Michael J.'
'Thompson, Amber L.'
'Gutmann, Matthias J.'
'Aldridge, Simon'

_publ_section_title
;
 Modulating reactivity in iridium bis(N-heterocyclic carbene) complexes:
 influence of ring size on E-H bond activation chemistry.
;
_journal_issue 32
_journal_name_full 'Dalton transactions (Cambridge, England : 2003)'
_journal_page_first 12288
_journal_page_last 12298
_journal_paper_doi 10.1039/c4dt01398k
_journal_volume 43
_journal_year 2014
_chemical_absolute_configuration ad
_chemical_formula_moiety 'C44 H56 Cl1 Ir1 N4'
_chemical_formula_sum 'C44 H56 Cl Ir N4'
_chemical_formula_weight 868.63
_space_group_IT_number 43
_symmetry_cell_setting orthorhombic
_symmetry_space_group_name_Hall 'F 2 -2d'
_symmetry_space_group_name_H-M 'F d d 2'
_atom_sites_solution_hydrogens difmap
_atom_sites_solution_primary direct
_audit_creation_date 14-02-10
_audit_creation_method CRYSTALS_ver_14.23
_cell_angle_alpha 90
_cell_angle_beta 90
_cell_angle_gamma 90
_cell_formula_units_Z 8
_cell_length_a 42.9414(5)
_cell_length_b 21.5369(3)
_cell_length_c 8.42331(9)
_cell_measurement_reflns_used 14970
_cell_measurement_temperature 150
_cell_measurement_theta_max 76
_cell_measurement_theta_min 4
_cell_volume 7790.08(16)
_computing_cell_refinement 'CrysAlis, (Oxford Diffraction, 2002)'
_computing_data_collection 'SuperNova, (Oxford Diffraction, 2010)'
_computing_data_reduction 'CrysAlis, (Oxford Diffraction, 2002)'
_computing_molecular_graphics 'CAMERON (Watkin et al., 1996)'
_computing_publication_material 'CRYSTALS (Betteridge et al., 2003)'
_computing_structure_refinement 'CRYSTALS (Betteridge et al., 2003)'
_computing_structure_solution 'SIR92 (Altomare et al., 1994)'
_diffrn_ambient_temperature 150
_diffrn_measured_fraction_theta_full 0.997
_diffrn_measured_fraction_theta_max 0.997
_diffrn_measurement_device Area
_diffrn_measurement_device_type 'Oxford Diffraction SuperNova'
_diffrn_measurement_method \w/2\q
_diffrn_radiation_monochromator graphite
_diffrn_radiation_type 'Cu K\a'
_diffrn_radiation_wavelength 1.54180
_diffrn_reflns_av_R_equivalents 0.029
_diffrn_reflns_limit_h_max 52
_diffrn_reflns_limit_h_min -54
_diffrn_reflns_limit_k_max 27
_diffrn_reflns_limit_k_min -27
_diffrn_reflns_limit_l_max 10
_diffrn_reflns_limit_l_min -8
_diffrn_reflns_number 21447
_diffrn_reflns_theta_full 76.634
_diffrn_reflns_theta_max 76.634
_diffrn_reflns_theta_min 4.118
_diffrn_standards_number 0
_exptl_absorpt_coefficient_mu 7.530
_exptl_absorpt_correction_T_max 0.55
_exptl_absorpt_correction_T_min 0.25
_exptl_absorpt_correction_type multi-scan
_exptl_absorpt_process_details 'CrysAlis, (Oxford Diffraction, 2002)'
_exptl_crystal_colour yellow
_exptl_crystal_density_diffrn 1.481
_exptl_crystal_density_method 'not measured'
_exptl_crystal_description needle
_exptl_crystal_F_000 3536
_exptl_crystal_size_max 0.250
_exptl_crystal_size_mid 0.150
_exptl_crystal_size_min 0.080
_refine_diff_density_max 1.06
_refine_diff_density_min -1.01
_refine_ls_abs_structure_details 'Flack (1983), 1331 Friedel-pairs'
_refine_ls_abs_structure_Flack -0.038(11)
_refine_ls_extinction_coef 28(3)
_refine_ls_extinction_method 'Larson (1970), Equation 22'
_refine_ls_goodness_of_fit_ref 1.0634
_refine_ls_hydrogen_treatment constr
_refine_ls_matrix_type full
_refine_ls_number_parameters 229
_refine_ls_number_reflns 3506
_refine_ls_number_restraints 1
_refine_ls_R_factor_all 0.0211
_refine_ls_R_factor_gt 0.0211
_refine_ls_shift/su_max 0.0006405
_refine_ls_shift/su_mean 0.0000962
_refine_ls_structure_factor_coef Fsqd
_refine_ls_weighting_details
;
 Method= Modified Sheldrick 
 w=1/[\s^2^(F^2^) + ( 0.04P)^2^ +26.61P] 
 ,where P=(max(Fo^2^,0) + 2Fc^2^)/3 
;
_refine_ls_weighting_scheme calc
_refine_ls_wR_factor_all 0.0571
_refine_ls_wR_factor_gt 0.0571
_refine_ls_wR_factor_ref 0.0571
_reflns_limit_h_max 54
_reflns_limit_h_min 0
_reflns_limit_k_max 27
_reflns_limit_k_min 0
_reflns_limit_l_max 10
_reflns_limit_l_min -8
_reflns_number_gt 3501
_reflns_number_total 3523
_reflns_threshold_expression I>2.0\s(I)
_oxford_diffrn_Wilson_B_factor 1.30
_oxford_diffrn_Wilson_scale 1.56
_oxford_refine_ls_r_factor_ref 0.0211
_oxford_refine_ls_scale 0.917(3)
_oxford_reflns_number_all 3506
_oxford_reflns_threshold_expression_ref I>-3.0\s(I)
_oxford_structure_analysis_title 049NPMK11
_cod_data_source_file c4dt01398k1.cif
_cod_data_source_block 8
_cod_depositor_comments
;
The following automatic conversions were performed:

'_symmetry_cell_setting' value 'Orthorhombic' changed to
'orthorhombic' according to
/usr/data/users/saulius/crontab/automatic-downloads/rss-feeds/RSC/lib/dictionaries/cif_core.dic
dictionary named 'cif_core.dic' version 2.4.2 from
2011-04-26.

'_atom_sites_solution_primary' value 'Direct' changed to
'direct' according to
/usr/data/users/saulius/crontab/automatic-downloads/rss-feeds/RSC/lib/dictionaries/cif_core.dic
dictionary named 'cif_core.dic' version 2.4.2 from 2011-04-26.

Automatic conversion script
Id: cif_fix_values 2281 2013-09-26 08:29:07Z andrius 

 Adding full bibliography for 7031443--7031451.cif.
;
_cod_original_cell_volume 7790.10(15)
_cod_original_sg_symbol_H-M 'F d d 2 '
_cod_original_formula_sum 'C44 H56 Cl1 Ir1 N4'
_cod_database_code 7031447

loop_
_symmetry_equiv_pos_as_xyz
x,y,z
x,y+1/2,z+1/2
x+1/2,y,z+1/2
x+1/2,y+1/2,z
-x+1/4,y+1/4,z+1/4
-x+1/4,y+3/4,z+3/4
-x+3/4,y+1/4,z+3/4
-x+3/4,y+3/4,z+1/4
x+1/4,-y+1/4,z+1/4
x+1/4,-y+3/4,z+3/4
x+3/4,-y+1/4,z+3/4
x+3/4,-y+3/4,z+1/4
-x+1/2,-y,z+1/2
-x+1/2,-y+1/2,z+1
-x+1,-y,z+1
-x+1,-y+1/2,z+1/2

loop_
_atom_site_label
_atom_site_type_symbol
_atom_site_fract_x
_atom_site_fract_y
_atom_site_fract_z
_atom_site_U_iso_or_equiv
_atom_site_occupancy
_atom_site_adp_type
_atom_site_refinement_flags_posn
_atom_site_refinement_flags_adp
Ir1 Ir 0.5000 0.5000 0.10004(10) 0.0145 1.0000 Uani S T
Cl2 Cl 0.5000 0.5000 0.3850(2) 0.0367 1.0000 Uani S T
C3 C 0.53388(6) 0.43283(13) 0.1055(4) 0.0141 1.0000 Uani . .
C5 C 0.49766(7) 0.34982(17) 0.1898(5) 0.0170 1.0000 Uani . .
C6 C 0.48090(7) 0.32736(14) 0.0594(4) 0.0167 1.0000 Uani . .
C7 C 0.45377(7) 0.29421(14) 0.0896(5) 0.0219 1.0000 Uani . .
C8 C 0.44314(8) 0.28361(15) 0.2435(5) 0.0241 1.0000 Uani . .
C9 C 0.46035(8) 0.30739(14) 0.3681(5) 0.0263 1.0000 Uani . .
C10 C 0.48837(8) 0.33904(15) 0.3437(5) 0.0208 1.0000 Uani . .
C11 C 0.50787(12) 0.3564(2) 0.4873(5) 0.0317 1.0000 Uani . .
C12 C 0.41437(11) 0.24483(18) 0.2725(7) 0.0384 1.0000 Uani . .
C13 C 0.49099(10) 0.33664(17) -0.1100(5) 0.0276 1.0000 Uani . .
C14 C 0.55286(8) 0.32624(16) 0.1773(5) 0.0270 1.0000 Uani . .
C15 C 0.58360(8) 0.35687(18) 0.2151(5) 0.0294 1.0000 Uani . .
C16 C 0.59045(7) 0.40230(15) 0.0824(6) 0.0261 1.0000 Uani . .
C18 C 0.57244(9) 0.50291(13) -0.0131(5) 0.0194 1.0000 Uani . .
C19 C 0.58503(7) 0.55070(14) 0.0795(5) 0.0204 1.0000 Uani . .
C20 C 0.58544(9) 0.54673(17) 0.2573(5) 0.0254 1.0000 Uani . .
C21 C 0.59605(7) 0.60305(16) 0.0009(5) 0.0234 1.0000 Uani . .
C22 C 0.59490(8) 0.60910(16) -0.1632(6) 0.0278 1.0000 Uani . .
C23 C 0.60555(11) 0.66816(19) -0.2441(6) 0.0395 1.0000 Uani . .
C24 C 0.58236(9) 0.55982(18) -0.2509(5) 0.0283 1.0000 Uani . .
C25 C 0.57151(10) 0.50648(16) -0.1784(6) 0.0250 1.0000 Uani . .
C26 C 0.55734(11) 0.4554(2) -0.2793(5) 0.0333 1.0000 Uani . .
N4 N 0.52871(6) 0.37465(12) 0.1607(4) 0.0170 1.0000 Uani . .
N17 N 0.56396(6) 0.44520(12) 0.0640(4) 0.0177 1.0000 Uani . .
H71 H 0.4425 0.2781 0.0014 0.0263 1.0000 Uiso R .
H91 H 0.4531 0.3020 0.4731 0.0300 1.0000 Uiso R .
H111 H 0.5145 0.3184 0.5360 0.0489 1.0000 Uiso R .
H112 H 0.5259 0.3796 0.4520 0.0475 1.0000 Uiso R .
H113 H 0.4951 0.3803 0.5605 0.0477 1.0000 Uiso R .
H121 H 0.4073 0.2539 0.3792 0.0572 1.0000 Uiso R .
H122 H 0.3983 0.2583 0.2008 0.0568 1.0000 Uiso R .
H123 H 0.4176 0.2011 0.2617 0.0564 1.0000 Uiso R .
H131 H 0.4805 0.3117 -0.1810 0.0397 1.0000 Uiso R .
H132 H 0.5127 0.3269 -0.1184 0.0418 1.0000 Uiso R .
H133 H 0.4881 0.3788 -0.1452 0.0405 1.0000 Uiso R .
H141 H 0.5544 0.3028 0.0792 0.0333 1.0000 Uiso R .
H142 H 0.5463 0.2996 0.2637 0.0328 1.0000 Uiso R .
H151 H 0.5829 0.3786 0.3169 0.0332 1.0000 Uiso R .
H152 H 0.5999 0.3252 0.2191 0.0331 1.0000 Uiso R .
H161 H 0.5942 0.3780 -0.0152 0.0298 1.0000 Uiso R .
H162 H 0.6088 0.4269 0.1075 0.0284 1.0000 Uiso R .
H201 H 0.5993 0.5147 0.2920 0.0394 1.0000 Uiso R .
H202 H 0.5926 0.5871 0.2955 0.0391 1.0000 Uiso R .
H203 H 0.5651 0.5383 0.2927 0.0395 1.0000 Uiso R .
H211 H 0.6046 0.6350 0.0637 0.0288 1.0000 Uiso R .
H231 H 0.6123 0.6573 -0.3507 0.0579 1.0000 Uiso R .
H232 H 0.5885 0.6973 -0.2507 0.0589 1.0000 Uiso R .
H233 H 0.6228 0.6858 -0.1850 0.0577 1.0000 Uiso R .
H241 H 0.5816 0.5627 -0.3625 0.0343 1.0000 Uiso R .
H261 H 0.5358 0.4566 -0.2658 0.0500 1.0000 Uiso R .
H262 H 0.5651 0.4170 -0.2419 0.0492 1.0000 Uiso R .
H263 H 0.5627 0.4623 -0.3885 0.0489 1.0000 Uiso R .

loop_
_atom_site_aniso_label
_atom_site_aniso_U_11
_atom_site_aniso_U_22
_atom_site_aniso_U_33
_atom_site_aniso_U_23
_atom_site_aniso_U_13
_atom_site_aniso_U_12
Ir1 0.01315(9) 0.01406(9) 0.01625(10) 0.0000 0.0000 0.00004(6)
Cl2 0.0603(10) 0.0314(7) 0.0185(7) 0.0000 0.0000 0.0207(5)
C3 0.0124(12) 0.0180(12) 0.0118(14) -0.0026(12) -0.0002(12) 0.0002(10)
C5 0.0165(15) 0.0167(15) 0.018(2) 0.0025(14) -0.0029(12) -0.0002(10)
C6 0.0187(13) 0.0138(12) 0.0176(17) -0.0009(11) 0.0038(12) 0.0010(11)
C7 0.0204(14) 0.0163(13) 0.029(2) 0.0020(15) -0.0030(15) -0.0004(11)
C8 0.0183(14) 0.0145(13) 0.040(2) 0.0050(14) 0.0038(15) 0.0016(11)
C9 0.0303(17) 0.0199(14) 0.029(2) 0.0085(15) 0.0102(16) 0.0036(12)
C10 0.028(2) 0.0199(14) 0.0146(17) -0.0005(13) 0.0018(15) 0.0016(12)
C11 0.045(2) 0.035(2) 0.0157(19) -0.0007(16) 0.0004(18) -0.0024(18)
C12 0.023(2) 0.030(2) 0.063(4) 0.0106(19) 0.004(2) -0.0019(14)
C13 0.030(2) 0.0236(17) 0.029(2) 0.0008(15) 0.0047(17) -0.0050(15)
C14 0.0199(15) 0.0173(15) 0.044(2) 0.0052(15) -0.0007(16) 0.0029(12)
C15 0.0171(16) 0.0270(17) 0.044(3) 0.0079(16) -0.0061(15) 0.0047(13)
C16 0.0152(14) 0.0207(14) 0.043(3) 0.0021(17) 0.0004(16) 0.0014(11)
C18 0.0143(16) 0.0184(17) 0.026(2) 0.0017(12) 0.0024(15) -0.0002(10)
C19 0.0120(12) 0.0179(13) 0.031(2) -0.0003(14) -0.0005(13) 0.0002(10)
C20 0.0272(16) 0.0253(16) 0.0238(19) -0.0016(15) -0.0053(14) -0.0036(13)
C21 0.0151(14) 0.0199(15) 0.035(2) -0.0018(15) 0.0026(15) -0.0022(12)
C22 0.0228(15) 0.0233(15) 0.037(2) 0.0047(16) 0.0061(16) 0.0006(12)
C23 0.041(2) 0.0295(19) 0.048(3) 0.0119(19) 0.018(2) -0.0032(16)
C24 0.0308(18) 0.0331(18) 0.0208(19) 0.0010(15) 0.0086(16) -0.0020(15)
C25 0.0225(18) 0.0273(17) 0.025(2) -0.0044(14) 0.0074(16) -0.0005(12)
C26 0.045(2) 0.036(2) 0.019(2) -0.0018(15) 0.0025(16) -0.0105(17)
N4 0.0151(11) 0.0144(11) 0.0214(14) 0.0021(10) -0.0010(11) 0.0027(9)
N17 0.0142(12) 0.0166(12) 0.0223(15) 0.0013(10) 0.0003(11) 0.0011(9)

loop_
_atom_type_symbol
_atom_type_scat_dispersion_real
_atom_type_scat_dispersion_imag
_atom_type_scat_Cromer_Mann_a1
_atom_type_scat_Cromer_Mann_b1
_atom_type_scat_Cromer_Mann_a2
_atom_type_scat_Cromer_Mann_b2
_atom_type_scat_Cromer_Mann_a3
_atom_type_scat_Cromer_Mann_b3
_atom_type_scat_Cromer_Mann_a4
_atom_type_scat_Cromer_Mann_b4
_atom_type_scat_Cromer_Mann_c
_atom_type_scat_source
C 0.0181 0.0091 2.3100 20.8439 1.0200 10.2075 1.5886 0.5687 0.8650 51.6512 0.2156 'International Tables Vol C 4.2.6.8 and 6.1.1.4'
H 0.0000 0.0000 0.4930 10.5109 0.3229 26.1257 0.1402 3.1424 0.0408 57.7998 0.0030 'International Tables Vol C 4.2.6.8 and 6.1.1.4'
N 0.0311 0.0180 12.2126 0.0057 3.1322 9.8933 2.0125 28.9975 1.1663 0.5826 -11.5290 'International Tables Vol C 4.2.6.8 and 6.1.1.4'
Cl 0.3639 0.7018 11.4604 0.0104 7.1964 1.1662 6.2556 18.5194 1.6455 47.7784 -9.5574 'International Tables Vol C 4.2.6.8 and 6.1.1.4'
Ir -4.7710 6.5667 27.3049 1.5928 16.7296 8.8655 15.6115 0.4179 5.8338 45.0011 11.4722 'International Tables Vol C 4.2.6.8 and 6.1.1.4'

loop_
_geom_angle_atom_site_label_1
_geom_angle_site_symmetry_1
_geom_angle_atom_site_label_2
_geom_angle_atom_site_label_3
_geom_angle
_geom_angle_publ_flag
C3 15_564 Ir1 Cl2 88.72(10) yes
C3 15_564 Ir1 C3 177.4(2) yes
Cl2 . Ir1 C3 88.72(10) yes
Ir1 . C3 N4 122.9(2) yes
Ir1 . C3 N17 121.9(2) yes
N4 . C3 N17 115.1(2) yes
C6 . C5 C10 122.2(3) yes
C6 . C5 N4 117.7(3) yes
C10 . C5 N4 119.0(3) yes
C5 . C6 C7 117.7(3) yes
C5 . C6 C13 123.4(3) yes
C7 . C6 C13 118.9(3) yes
C6 . C7 C8 122.0(3) yes
C6 . C7 H71 118.1 no
C8 . C7 H71 120.0 no
C7 . C8 C9 118.1(3) yes
C7 . C8 C12 120.6(4) yes
C9 . C8 C12 121.3(4) yes
C8 . C9 C10 122.0(4) yes
C8 . C9 H91 119.3 no
C10 . C9 H91 118.7 no
C9 . C10 C5 118.0(4) yes
C9 . C10 C11 118.5(4) yes
C5 . C10 C11 123.3(3) yes
C10 . C11 H111 107.2 no
C10 . C11 H112 108.9 no
H111 . C11 H112 109.5 no
C10 . C11 H113 108.9 no
H111 . C11 H113 110.5 no
H112 . C11 H113 111.7 no
C8 . C12 H121 107.1 no
C8 . C12 H122 108.6 no
H121 . C12 H122 107.3 no
C8 . C12 H123 114.1 no
H121 . C12 H123 109.4 no
H122 . C12 H123 110.0 no
C6 . C13 H131 113.4 no
C6 . C13 H132 108.8 no
H131 . C13 H132 107.5 no
C6 . C13 H133 112.4 no
H131 . C13 H133 106.7 no
H132 . C13 H133 107.9 no
C15 . C14 N4 109.0(3) yes
C15 . C14 H141 110.4 no
N4 . C14 H141 109.4 no
C15 . C14 H142 110.8 no
N4 . C14 H142 106.6 no
H141 . C14 H142 110.5 no
C14 . C15 C16 107.3(3) yes
C14 . C15 H151 111.5 no
C16 . C15 H151 110.1 no
C14 . C15 H152 109.1 no
C16 . C15 H152 109.8 no
H151 . C15 H152 109.1 no
C15 . C16 N17 109.4(3) yes
C15 . C16 H161 107.7 no
N17 . C16 H161 111.7 no
C15 . C16 H162 110.4 no
N17 . C16 H162 107.8 no
H161 . C16 H162 109.7 no
C19 . C18 C25 121.8(3) yes
C19 . C18 N17 118.5(4) yes
C25 . C18 N17 119.2(3) yes
C18 . C19 C20 121.3(3) yes
C18 . C19 C21 117.5(4) yes
C20 . C19 C21 121.2(3) yes
C19 . C20 H201 110.7 no
C19 . C20 H202 106.4 no
H201 . C20 H202 110.1 no
C19 . C20 H203 108.5 no
H201 . C20 H203 110.0 no
H202 . C20 H203 111.1 no
C19 . C21 C22 122.5(3) yes
C19 . C21 H211 117.2 no
C22 . C21 H211 120.2 no
C21 . C22 C23 121.1(4) yes
C21 . C22 C24 117.9(3) yes
C23 . C22 C24 121.0(4) yes
C22 . C23 H231 107.7 no
C22 . C23 H232 110.1 no
H231 . C23 H232 109.2 no
C22 . C23 H233 109.2 no
H231 . C23 H233 110.1 no
H232 . C23 H233 110.6 no
C22 . C24 C25 121.8(4) yes
C22 . C24 H241 119.4 no
C25 . C24 H241 118.8 no
C18 . C25 C24 118.5(4) yes
C18 . C25 C26 122.1(4) yes
C24 . C25 C26 119.3(4) yes
C25 . C26 H261 108.1 no
C25 . C26 H262 107.9 no
H261 . C26 H262 109.3 no
C25 . C26 H263 109.2 no
H261 . C26 H263 110.5 no
H262 . C26 H263 111.8 no
C14 . N4 C5 111.6(3) yes
C14 . N4 C3 124.8(3) yes
C5 . N4 C3 123.2(3) yes
C16 . N17 C18 113.0(3) yes
C16 . N17 C3 125.6(3) yes
C18 . N17 C3 121.3(3) yes

loop_
_geom_bond_atom_site_label_1
_geom_bond_atom_site_label_2
_geom_bond_site_symmetry_2
_geom_bond_distance
_geom_bond_publ_flag
Ir1 C3 15_564 2.052(3) yes
Ir1 Cl2 . 2.4000(17) yes
Ir1 C3 . 2.052(3) yes
C3 N4 . 1.355(4) yes
C3 N17 . 1.364(4) yes
C5 C6 . 1.399(5) yes
C5 C10 . 1.376(6) yes
C5 N4 . 1.457(4) yes
C6 C7 . 1.390(4) yes
C6 C13 . 1.504(5) yes
C7 C8 . 1.393(6) yes
C7 H71 . 0.953 no
C8 C9 . 1.382(6) yes
C8 C12 . 1.511(5) yes
C9 C10 . 1.398(5) yes
C9 H91 . 0.945 no
C10 C11 . 1.517(6) yes
C11 H111 . 0.958 no
C11 H112 . 0.969 no
C11 H113 . 0.974 no
C12 H121 . 0.969 no
C12 H122 . 0.961 no
C12 H123 . 0.956 no
C13 H131 . 0.922 no
C13 H132 . 0.960 no
C13 H133 . 0.963 no
C14 C15 . 1.509(5) yes
C14 N4 . 1.477(4) yes
C14 H141 . 0.970 no
C14 H142 . 0.969 no
C15 C16 . 1.514(6) yes
C15 H151 . 0.978 no
C15 H152 . 0.976 no
C16 N17 . 1.474(4) yes
C16 H161 . 0.988 no
C16 H162 . 0.972 no
C18 C19 . 1.400(5) yes
C18 C25 . 1.395(6) yes
C18 N17 . 1.449(4) yes
C19 C20 . 1.500(6) yes
C19 C21 . 1.390(5) yes
C20 H201 . 0.957 no
C20 H202 . 0.978 no
C20 H203 . 0.941 no
C21 C22 . 1.389(6) yes
C21 H211 . 0.943 no
C22 C23 . 1.514(5) yes
C22 C24 . 1.401(6) yes
C23 H231 . 0.971 no
C23 H232 . 0.965 no
C23 H233 . 0.970 no
C24 C25 . 1.382(6) yes
C24 H241 . 0.943 no
C25 C26 . 1.517(5) yes
C26 H261 . 0.934 no
C26 H262 . 0.946 no
C26 H263 . 0.960 no
